data_7121050
loop_
_publ_author_name
'Marineau-Plante, Gabriel'
'Juvenal, Frank'
'Langlois, Adam'
'Fortin, Daniel'
'Soldera, Armand'
'Harvey, Pierre D.'

_publ_section_title
;
 Multiply &quot;trapped&quot;
 <sup>3</sup>[trans-Pt(PR<sub>3</sub>)<sub>2</sub>(C[triple bond, length
 as m-dash]CC<sub>6</sub>H<sub>4</sub>X)<sub>2</sub>]* conformers in rigid
 media.
;
_journal_issue 8
_journal_name_full 'Chemical communications (Cambridge, England)'
_journal_page_first 976
_journal_page_last 979
_journal_paper_doi 10.1039/c7cc09503a
_journal_volume 54
_journal_year 2018
_chemical_formula_moiety 'C40 H64 P2 Pt1'
_chemical_formula_sum 'C40 H64 P2 Pt'
_chemical_formula_weight 801.94
_space_group_IT_number 2
_space_group_name_Hall '-P 1'
_space_group_name_H-M_alt 'P -1'
_symmetry_cell_setting triclinic
_symmetry_Int_Tables_number 2
_symmetry_space_group_name_Hall '-P 1'
_symmetry_space_group_name_H-M 'P -1'
_atom_sites_solution_hydrogens geom
_audit_conform_dict_location ftp://ftp.iucr.org/pub/cif_core.dic
_audit_conform_dict_name cif_core.dic
_audit_conform_dict_version 2.4.3
_audit_creation_date 2017-12-05T08:52:44-00:00
_audit_creation_method 'WinGX routine CIF_UPDATE'
_audit_update_record
;
2017-12-11 deposited with the CCDC.
2017-12-22 downloaded from the CCDC.
;
_cell_angle_alpha 93.050(2)
_cell_angle_beta 94.282(2)
_cell_angle_gamma 97.279(2)
_cell_formula_units_Z 2
_cell_length_a 9.2095(8)
_cell_length_b 14.0160(12)
_cell_length_c 15.1618(14)
_cell_measurement_reflns_used 9277
_cell_measurement_temperature 100(2)
_cell_measurement_theta_max 26.49
_cell_measurement_theta_min 2.51
_cell_measurement_wavelength 0.71073
_cell_volume 1932.0(3)
_computing_cell_refinement 'SAINT V8.34A integration software'
_computing_data_collection 'Bruker APEX2 software'
_computing_data_reduction 'SORTAV (Blessing, 1995)'
_computing_molecular_graphics 'Ortep for Windows (Farrugia, 2012)'
_computing_publication_material 'WinGX publication routines (Farrugia, 2012)'
_computing_structure_refinement 'SHELXL-2016/6 (Sheldrick, 2016)'
_diffrn_ambient_temperature 100(2)
_diffrn_detector 'APEX-II CCD'
_diffrn_measured_fraction_theta_full 0.997
_diffrn_measured_fraction_theta_max 0.994
_diffrn_measurement_device '\k-geometry diffractometer'
_diffrn_measurement_device_type 'Bruker APEX-II'
_diffrn_measurement_method '\f or \w oscillation scans'
_diffrn_orient_matrix_type 'x-axis to radiation source'
_diffrn_orient_matrix_UB_11 -0.061111
_diffrn_orient_matrix_UB_12 0.049875
_diffrn_orient_matrix_UB_13 -0.020638
_diffrn_orient_matrix_UB_21 -0.071901
_diffrn_orient_matrix_UB_22 -0.01896
_diffrn_orient_matrix_UB_23 0.044253
_diffrn_orient_matrix_UB_31 0.056213
_diffrn_orient_matrix_UB_32 0.048449
_diffrn_orient_matrix_UB_33 0.044808
_diffrn_radiation_monochromator graphite
_diffrn_radiation_type MoK\a
_diffrn_radiation_wavelength 0.71073
_diffrn_reflns_av_R_equivalents 0.0142
_diffrn_reflns_av_unetI/netI 0.0156
_diffrn_reflns_Laue_measured_fraction_full 0.997
_diffrn_reflns_Laue_measured_fraction_max 0.994
_diffrn_reflns_limit_h_max 11
_diffrn_reflns_limit_h_min -11
_diffrn_reflns_limit_k_max 17
_diffrn_reflns_limit_k_min -17
_diffrn_reflns_limit_l_max 18
_diffrn_reflns_limit_l_min -19
_diffrn_reflns_number 27939
_diffrn_reflns_point_group_measured_fraction_full 0.997
_diffrn_reflns_point_group_measured_fraction_max 0.994
_diffrn_reflns_theta_full 25
_diffrn_reflns_theta_max 26.497
_diffrn_reflns_theta_min 1.35
_diffrn_source 'sealed x-ray tube'
_diffrn_standards_number 0
_exptl_absorpt_coefficient_mu 3.739
_exptl_absorpt_correction_T_max 0.745
_exptl_absorpt_correction_T_min 0.651
_exptl_absorpt_correction_type multi-scan
_exptl_absorpt_process_details
;
SADABS-2014/5 - Bruker AXS area detector scaling and absorption correction
;
_exptl_crystal_density_diffrn 1.379
_exptl_crystal_density_method 'not measured'
_exptl_crystal_description Prism
_exptl_crystal_F_000 824
_exptl_crystal_size_max 0.35
_exptl_crystal_size_mid 0.29
_exptl_crystal_size_min 0.29
_refine_diff_density_max 0.778
_refine_diff_density_min -0.729
_refine_diff_density_rms 0.085
_refine_ls_extinction_method none
_refine_ls_goodness_of_fit_ref 1.264
_refine_ls_hydrogen_treatment constr
_refine_ls_matrix_type full
_refine_ls_number_constraints 0
_refine_ls_number_parameters 390
_refine_ls_number_reflns 7967
_refine_ls_number_restraints 3
_refine_ls_restrained_S_all 1.3
_refine_ls_R_factor_all 0.0265
_refine_ls_R_factor_gt 0.0221
_refine_ls_shift/su_max 0
_refine_ls_shift/su_mean 0
_refine_ls_structure_factor_coef Fsqd
_refine_ls_weighting_details 'w=1/[\s^2^(Fo^2^)+4.8947P] where P=(Fo^2^+2Fc^2^)/3'
_refine_ls_weighting_scheme calc
_refine_ls_wR_factor_gt 0.0498
_refine_ls_wR_factor_ref 0.051
_reflns_Friedel_coverage 0
_reflns_number_gt 6988
_reflns_number_total 7967
_reflns_threshold_expression 'I > 2\s(I)'
_cod_data_source_file c7cc09503a2.cif
_cod_data_source_block shelx_CCDC1
_cod_depositor_comments 'Adding full bibliography for 7121049--7121052.cif.'
_cod_database_code 7121050
_shelx_estimated_absorpt_t_min 0.354
_shelx_estimated_absorpt_t_max 0.41

loop_
_symmetry_equiv_pos_as_xyz
'x, y, z'
'-x, -y, -z'

loop_
_atom_site_label
_atom_site_type_symbol
_atom_site_fract_x
_atom_site_fract_y
_atom_site_fract_z
_atom_site_U_iso_or_equiv
_atom_site_adp_type
_atom_site_occupancy
_atom_site_site_symmetry_order
_atom_site_calc_flag
_atom_site_refinement_flags_posn
_atom_site_refinement_flags_adp
_atom_site_refinement_flags_occupancy
_atom_site_disorder_assembly
_atom_site_disorder_group
Pt1 Pt 0.5 0.5 0 0.01221(4) Uani 1 2 d S . P . .
Pt2 Pt 0 0 0.5 0.00976(4) Uani 1 2 d S . P . .
P1 P 0.68669(8) 0.40722(6) -0.01351(5) 0.01350(15) Uani 1 1 d . . . . .
P2 P -0.22430(8) -0.08920(5) 0.50950(5) 0.01296(15) Uani 1 1 d . . . . .
C1 C 0.6400(3) 0.2779(2) -0.0040(2) 0.0174(6) Uani 1 1 d . . . . .
H9 H 0.597828 0.267935 0.0535 0.021 Uiso 1 1 calc R U . . .
H1 H 0.562411 0.253196 -0.051328 0.021 Uiso 1 1 calc R U . . .
C2 C 0.7665(4) 0.2172(2) -0.0100(2) 0.0213(7) Uani 1 1 d . . . . .
H8 H 0.844513 0.240836 0.037379 0.026 Uiso 1 1 calc R U . . .
H7 H 0.808712 0.225809 -0.067703 0.026 Uiso 1 1 calc R U . . .
C3 C 0.7180(4) 0.1097(2) -0.0012(2) 0.0238(7) Uani 1 1 d . . . . .
H6 H 0.806218 0.075917 0.002374 0.029 Uiso 1 1 calc R U . . .
H2 H 0.67082 0.10177 0.054983 0.029 Uiso 1 1 calc R U . . .
C4 C 0.6125(4) 0.0624(3) -0.0767(2) 0.0284(8) Uani 1 1 d . . . . .
H4 H 0.519262 0.089139 -0.075739 0.043 Uiso 1 1 calc R U . . .
H5 H 0.595083 -0.007228 -0.070262 0.043 Uiso 1 1 calc R U . . .
H3 H 0.654623 0.074611 -0.133163 0.043 Uiso 1 1 calc R U . . .
C5 C 0.7651(3) 0.4194(2) -0.1204(2) 0.0170(6) Uani 1 1 d . . . . .
H10 H 0.809754 0.486863 -0.124841 0.02 Uiso 1 1 calc R U . . .
H11 H 0.843405 0.377433 -0.124794 0.02 Uiso 1 1 calc R U . . .
C6 C 0.6454(4) 0.3910(2) -0.1973(2) 0.0199(7) Uani 1 1 d . . . . .
H12 H 0.61905 0.320151 -0.20157 0.024 Uiso 1 1 calc R U . . .
H18 H 0.556431 0.420233 -0.184029 0.024 Uiso 1 1 calc R U . . .
C7 C 0.6936(4) 0.4232(2) -0.2859(2) 0.0212(7) Uani 1 1 d . . . . .
H13 H 0.781462 0.393084 -0.299816 0.025 Uiso 1 1 calc R U . . .
H17 H 0.721424 0.49395 -0.281489 0.025 Uiso 1 1 calc R U . . .
C8 C 0.5737(4) 0.3963(3) -0.3612(2) 0.0287(8) Uani 1 1 d . . . . .
H15 H 0.552948 0.326014 -0.369967 0.043 Uiso 1 1 calc R U . . .
H16 H 0.606763 0.423131 -0.415741 0.043 Uiso 1 1 calc R U . . .
H14 H 0.484375 0.422606 -0.346123 0.043 Uiso 1 1 calc R U . . .
C9 C 0.8362(3) 0.4464(2) 0.0709(2) 0.0171(6) Uani 1 1 d . . . . .
H26 H 0.919914 0.410446 0.060753 0.021 Uiso 1 1 calc R U . . .
H27 H 0.869823 0.515862 0.06683 0.021 Uiso 1 1 calc R U . . .
C10 C 0.7859(4) 0.4291(2) 0.1638(2) 0.0208(7) Uani 1 1 d . . . . .
H19 H 0.683157 0.442661 0.165029 0.025 Uiso 1 1 calc R U . . .
H20 H 0.787181 0.360225 0.174819 0.025 Uiso 1 1 calc R U . . .
C11 C 0.8790(4) 0.4899(3) 0.2387(2) 0.0242(7) Uani 1 1 d . . . . .
H25 H 0.983853 0.484105 0.232405 0.029 Uiso 1 1 calc R U . . .
H24 H 0.853703 0.464213 0.295918 0.029 Uiso 1 1 calc R U . . .
C12 C 0.8580(5) 0.5960(3) 0.2402(3) 0.0359(9) Uani 1 1 d . . . . .
H21 H 0.880061 0.62153 0.183106 0.054 Uiso 1 1 calc R U . . .
H22 H 0.92428 0.631964 0.287597 0.054 Uiso 1 1 calc R U . . .
H23 H 0.756089 0.602799 0.251018 0.054 Uiso 1 1 calc R U . . .
C13 C 0.3651(3) 0.3905(2) 0.0413(2) 0.0149(6) Uani 1 1 d . . . . .
C14 C 0.2822(3) 0.3272(2) 0.0691(2) 0.0147(6) Uani 1 1 d . . . . .
C15 C 0.1839(3) 0.2562(2) 0.1079(2) 0.0141(6) Uani 1 1 d . . . . .
C16 C 0.1040(3) 0.2835(2) 0.1779(2) 0.0165(6) Uani 1 1 d . . . . .
H32 H 0.114123 0.34939 0.198623 0.02 Uiso 1 1 calc R U . . .
C17 C 0.0105(4) 0.2166(2) 0.2174(2) 0.0194(7) Uani 1 1 d . . . . .
H31 H -0.044002 0.236919 0.264097 0.023 Uiso 1 1 calc R U . . .
C18 C -0.0040(4) 0.1199(2) 0.1891(2) 0.0205(7) Uani 1 1 d . . . . .
H30 H -0.066863 0.073722 0.216883 0.025 Uiso 1 1 calc R U . . .
C19 C 0.0739(4) 0.0912(2) 0.1200(2) 0.0213(7) Uani 1 1 d . . . . .
H29 H 0.063333 0.025153 0.099893 0.026 Uiso 1 1 calc R U . . .
C20 C 0.1672(4) 0.1581(2) 0.0799(2) 0.0179(6) Uani 1 1 d . . . . .
H28 H 0.22053 0.137269 0.032777 0.022 Uiso 1 1 calc R U . . .
C21 C -0.3476(3) -0.0314(2) 0.5780(2) 0.0160(6) Uani 1 1 d . . . . .
H34 H -0.363025 0.030829 0.553247 0.019 Uiso 1 1 calc R U . . .
H33 H -0.443918 -0.072466 0.572853 0.019 Uiso 1 1 calc R U . . .
C22 C -0.2968(3) -0.0122(2) 0.6764(2) 0.0183(7) Uani 1 1 d . . . . .
H35 H -0.381435 0.003345 0.708524 0.022 Uiso 1 1 calc R U . . .
H36 H -0.266437 -0.072114 0.699264 0.022 Uiso 1 1 calc R U . . .
C23 C -0.1705(4) 0.0690(2) 0.6976(2) 0.0199(7) Uani 1 1 d . . . . .
H37 H -0.138509 0.070681 0.761497 0.024 Uiso 1 1 calc R U . . .
H41 H -0.086665 0.05462 0.664162 0.024 Uiso 1 1 calc R U . . .
C24 C -0.2079(5) 0.1677(3) 0.6756(3) 0.0343(9) Uani 1 1 d . . . . .
H39 H -0.226232 0.169646 0.611296 0.051 Uiso 1 1 calc R U . . .
H40 H -0.125638 0.216751 0.697123 0.051 Uiso 1 1 calc R U . . .
H38 H -0.295984 0.18044 0.704299 0.051 Uiso 1 1 calc R U . . .
C25 C -0.2277(4) -0.2084(2) 0.5526(3) 0.0297(6) Uani 1 1 d . . . . .
H25A H -0.174378 -0.199318 0.612243 0.036 Uiso 1 1 calc R U . A 1
H25B H -0.33144 -0.231432 0.561315 0.036 Uiso 1 1 calc R U . A 1
C26A C -0.1726(10) -0.2833(5) 0.5075(6) 0.0297(6) Uani 0.514(5) 1 d D . P B 1
H26A H -0.072791 -0.260248 0.491051 0.036 Uiso 0.514(5) 1 calc R U P B 1
H26B H -0.235817 -0.302915 0.452166 0.036 Uiso 0.514(5) 1 calc R U P B 1
C27A C -0.1659(8) -0.3715(5) 0.5636(6) 0.0297(6) Uani 0.514(5) 1 d D . P B 1
H27A H -0.238442 -0.36155 0.607024 0.036 Uiso 0.514(5) 1 calc R U P B 1
H27B H -0.215016 -0.424695 0.522014 0.036 Uiso 0.514(5) 1 calc R U P B 1
C28A C -0.1064(8) -0.3981(5) 0.5923(5) 0.0297(6) Uani 0.514(5) 1 d D . P B 1
H28A H -0.009051 -0.382316 0.570768 0.045 Uiso 0.514(5) 1 calc R U P B 1
H28B H -0.135325 -0.468035 0.58568 0.045 Uiso 0.514(5) 1 calc R U P B 1
H28C H -0.103318 -0.376142 0.654903 0.045 Uiso 0.514(5) 1 calc R U P B 1
C26B C -0.1759(11) -0.2829(6) 0.4753(6) 0.0297(6) Uani 0.486(5) 1 d D . P B 2
H26C H -0.235394 -0.27856 0.418827 0.036 Uiso 0.486(5) 1 calc R U P B 2
H26D H -0.071704 -0.262482 0.465503 0.036 Uiso 0.486(5) 1 calc R U P B 2
C27B C -0.1939(8) -0.3896(5) 0.5015(6) 0.0297(6) Uani 0.486(5) 1 d D . P B 2
H27C H -0.236026 -0.385557 0.559624 0.036 Uiso 0.486(5) 1 calc R U P B 2
H27D H -0.275682 -0.420948 0.459567 0.036 Uiso 0.486(5) 1 calc R U P B 2
C28B C -0.1150(8) -0.4516(5) 0.5098(6) 0.0297(6) Uani 0.486(5) 1 d D . P B 2
H28D H -0.149516 -0.505651 0.466571 0.045 Uiso 0.486(5) 1 calc R U P B 2
H28E H -0.117277 -0.474002 0.569868 0.045 Uiso 0.486(5) 1 calc R U P B 2
H28F H -0.014288 -0.42535 0.499681 0.045 Uiso 0.486(5) 1 calc R U P B 2
C29 C -0.3320(3) -0.1101(2) 0.4024(2) 0.0184(7) Uani 1 1 d . . . . .
H29A H -0.405652 -0.167653 0.404552 0.022 Uiso 1 1 calc R U . . .
H29B H -0.385876 -0.054292 0.392521 0.022 Uiso 1 1 calc R U . . .
C30 C -0.2406(4) -0.1251(3) 0.3235(2) 0.0266(8) Uani 1 1 d . . . . .
H55 H -0.180927 -0.063194 0.313866 0.032 Uiso 1 1 calc R U . . .
H54 H -0.172095 -0.171939 0.33836 0.032 Uiso 1 1 calc R U . . .
C31 C -0.3310(4) -0.1609(3) 0.2386(2) 0.0360(10) Uani 1 1 d . . . . .
H53 H -0.407401 -0.118288 0.227252 0.043 Uiso 1 1 calc R U . . .
H52 H -0.381452 -0.226364 0.245741 0.043 Uiso 1 1 calc R U . . .
C32 C -0.2413(4) -0.1643(3) 0.1591(2) 0.0317(9) Uani 1 1 d . . . . .
H50 H -0.202676 -0.098546 0.146227 0.048 Uiso 1 1 calc R U . . .
H51 H -0.303605 -0.19536 0.107728 0.048 Uiso 1 1 calc R U . . .
H49 H -0.159474 -0.201155 0.172013 0.048 Uiso 1 1 calc R U . . .
C33 C 0.1160(3) -0.0945(2) 0.55858(19) 0.0132(6) Uani 1 1 d . . . . .
C34 C 0.1974(3) -0.1459(2) 0.5924(2) 0.0151(6) Uani 1 1 d . . . . .
C35 C 0.2973(3) -0.2050(2) 0.6328(2) 0.0158(6) Uani 1 1 d . . . . .
C36 C 0.3787(3) -0.1749(2) 0.7133(2) 0.0203(7) Uani 1 1 d . . . . .
H61 H 0.366243 -0.115095 0.742429 0.024 Uiso 1 1 calc R U . . .
C37 C 0.4770(4) -0.2309(3) 0.7513(2) 0.0265(8) Uani 1 1 d . . . . .
H60 H 0.531939 -0.208933 0.805672 0.032 Uiso 1 1 calc R U . . .
C38 C 0.4956(4) -0.3186(3) 0.7104(3) 0.0301(9) Uani 1 1 d . . . . .
H59 H 0.562348 -0.357277 0.736721 0.036 Uiso 1 1 calc R U . . .
C39 C 0.4158(4) -0.3496(3) 0.6305(3) 0.0283(8) Uani 1 1 d . . . . .
H58 H 0.428153 -0.409828 0.602084 0.034 Uiso 1 1 calc R U . . .
C40 C 0.3182(4) -0.2935(2) 0.5917(2) 0.0217(7) Uani 1 1 d . . . . .
H57 H 0.264931 -0.315262 0.536756 0.026 Uiso 1 1 calc R U . . .

loop_
_atom_site_aniso_label
_atom_site_aniso_U_11
_atom_site_aniso_U_22
_atom_site_aniso_U_33
_atom_site_aniso_U_23
_atom_site_aniso_U_13
_atom_site_aniso_U_12
Pt1 0.00899(8) 0.01337(8) 0.01463(9) 0.00270(6) 0.00352(6) 0.00063(6)
Pt2 0.00758(8) 0.01193(8) 0.01033(8) 0.00209(6) 0.00129(6) 0.00257(6)
P1 0.0098(4) 0.0150(4) 0.0158(4) 0.0014(3) 0.0025(3) 0.0011(3)
P2 0.0086(4) 0.0139(4) 0.0167(4) 0.0024(3) 0.0020(3) 0.0015(3)
C1 0.0136(15) 0.0162(15) 0.0224(17) 0.0012(12) 0.0019(12) 0.0011(12)
C2 0.0162(16) 0.0185(16) 0.0292(18) -0.0003(13) 0.0004(13) 0.0046(13)
C3 0.0241(18) 0.0192(16) 0.0284(19) -0.0004(14) -0.0019(14) 0.0069(14)
C4 0.030(2) 0.0250(18) 0.029(2) -0.0025(15) -0.0003(15) 0.0049(15)
C5 0.0120(15) 0.0214(16) 0.0185(16) 0.0012(12) 0.0068(12) 0.0022(12)
C6 0.0175(16) 0.0209(16) 0.0196(17) -0.0031(13) 0.0020(13) -0.0025(13)
C7 0.0229(18) 0.0195(16) 0.0207(17) 0.0004(13) 0.0024(13) 0.0010(13)
C8 0.034(2) 0.0277(19) 0.0228(18) 0.0007(15) -0.0029(15) 0.0021(15)
C9 0.0135(15) 0.0182(15) 0.0191(16) 0.0011(12) 0.0000(12) 0.0009(12)
C10 0.0193(17) 0.0239(17) 0.0189(16) 0.0034(13) 0.0005(13) 0.0013(13)
C11 0.0193(17) 0.0338(19) 0.0194(17) 0.0008(14) 0.0023(13) 0.0036(14)
C12 0.037(2) 0.032(2) 0.037(2) -0.0110(17) 0.0086(18) 0.0034(17)
C13 0.0120(15) 0.0163(15) 0.0168(15) 0.0015(12) 0.0016(12) 0.0031(12)
C14 0.0110(15) 0.0160(15) 0.0175(15) 0.0007(12) 0.0009(12) 0.0035(12)
C15 0.0090(14) 0.0189(15) 0.0148(15) 0.0051(12) 0.0000(11) 0.0022(11)
C16 0.0149(15) 0.0156(15) 0.0190(16) 0.0012(12) 0.0018(12) 0.0017(12)
C17 0.0167(16) 0.0270(17) 0.0157(16) 0.0045(13) 0.0046(12) 0.0036(13)
C18 0.0185(17) 0.0217(16) 0.0210(17) 0.0115(13) 0.0014(13) -0.0023(13)
C19 0.0254(18) 0.0148(15) 0.0232(17) 0.0030(13) -0.0003(14) 0.0007(13)
C20 0.0195(16) 0.0186(15) 0.0170(16) 0.0030(12) 0.0041(12) 0.0050(12)
C21 0.0103(14) 0.0225(16) 0.0158(15) 0.0029(12) 0.0029(12) 0.0028(12)
C22 0.0134(15) 0.0277(17) 0.0137(15) 0.0030(13) 0.0027(12) 0.0010(13)
C23 0.0160(16) 0.0242(17) 0.0184(16) -0.0031(13) 0.0018(13) 0.0003(13)
C24 0.047(2) 0.0270(19) 0.028(2) -0.0029(16) 0.0025(17) 0.0051(17)
C25 0.0277(12) 0.0194(11) 0.0430(16) 0.0068(11) 0.0068(12) 0.0027(9)
C26A 0.0277(12) 0.0194(11) 0.0430(16) 0.0068(11) 0.0068(12) 0.0027(9)
C27A 0.0277(12) 0.0194(11) 0.0430(16) 0.0068(11) 0.0068(12) 0.0027(9)
C28A 0.0277(12) 0.0194(11) 0.0430(16) 0.0068(11) 0.0068(12) 0.0027(9)
C26B 0.0277(12) 0.0194(11) 0.0430(16) 0.0068(11) 0.0068(12) 0.0027(9)
C27B 0.0277(12) 0.0194(11) 0.0430(16) 0.0068(11) 0.0068(12) 0.0027(9)
C28B 0.0277(12) 0.0194(11) 0.0430(16) 0.0068(11) 0.0068(12) 0.0027(9)
C29 0.0101(15) 0.0223(16) 0.0216(17) -0.0039(13) -0.0001(12) 0.0006(12)
C30 0.0173(17) 0.038(2) 0.0234(18) -0.0113(15) -0.0003(14) 0.0043(15)
C31 0.0220(19) 0.060(3) 0.0225(19) -0.0033(18) 0.0015(15) -0.0065(18)
C32 0.033(2) 0.039(2) 0.0196(18) -0.0078(16) 0.0042(15) -0.0033(17)
C33 0.0099(14) 0.0166(14) 0.0132(14) 0.0015(11) 0.0030(11) 0.0002(11)
C34 0.0125(15) 0.0174(15) 0.0158(15) 0.0016(12) 0.0036(12) 0.0015(12)
C35 0.0089(14) 0.0200(15) 0.0193(16) 0.0088(12) 0.0030(12) 0.0013(12)
C36 0.0154(16) 0.0253(17) 0.0204(17) 0.0066(13) 0.0024(13) 0.0006(13)
C37 0.0139(17) 0.043(2) 0.0229(18) 0.0161(16) -0.0004(13) 0.0011(15)
C38 0.0173(18) 0.039(2) 0.040(2) 0.0304(18) 0.0084(15) 0.0132(15)
C39 0.0251(19) 0.0230(17) 0.041(2) 0.0111(15) 0.0091(16) 0.0102(14)
C40 0.0196(17) 0.0234(17) 0.0236(18) 0.0059(13) 0.0025(13) 0.0061(13)

loop_
_atom_type_symbol
_atom_type_description
_atom_type_scat_dispersion_real
_atom_type_scat_dispersion_imag
_atom_type_scat_source
C C 0.0033 0.0016 'International Tables Vol C Tables 4.2.6.8 and 6.1.1.4'
H H 0 0 'International Tables Vol C Tables 4.2.6.8 and 6.1.1.4'
P P 0.1023 0.0942 'International Tables Vol C Tables 4.2.6.8 and 6.1.1.4'
Pt Pt -1.7033 8.3905 'International Tables Vol C Tables 4.2.6.8 and 6.1.1.4'

loop_
_geom_angle_atom_site_label_1
_geom_angle_atom_site_label_2
_geom_angle_atom_site_label_3
_geom_angle
_geom_angle_site_symmetry_1
_geom_angle_site_symmetry_3
C13 Pt1 C13 180 . 2_665
C13 Pt1 P1 92.63(9) . .
C13 Pt1 P1 87.37(9) 2_665 .
C13 Pt1 P1 87.37(9) . 2_665
C13 Pt1 P1 92.63(9) 2_665 2_665
P1 Pt1 P1 180.00(4) . 2_665
C33 Pt2 C33 180 . 2_556
C33 Pt2 P2 84.94(8) . 2_556
C33 Pt2 P2 95.06(8) 2_556 2_556
C33 Pt2 P2 95.06(8) . .
C33 Pt2 P2 84.94(8) 2_556 .
P2 Pt2 P2 180.00(3) 2_556 .
C9 P1 C1 105.93(15) . .
C9 P1 C5 106.29(14) . .
C1 P1 C5 105.55(15) . .
C9 P1 Pt1 110.30(11) . .
C1 P1 Pt1 116.60(10) . .
C5 P1 Pt1 111.51(11) . .
C25 P2 C29 104.64(17) . .
C25 P2 C21 103.07(16) . .
C29 P2 C21 102.32(14) . .
C25 P2 Pt2 117.98(13) . .
C29 P2 Pt2 112.45(11) . .
C21 P2 Pt2 114.66(10) . .
C2 C1 P1 116.1(2) . .
C2 C1 H9 108.3 . .
P1 C1 H9 108.3 . .
C2 C1 H1 108.3 . .
P1 C1 H1 108.3 . .
H9 C1 H1 107.4 . .
C1 C2 C3 112.8(3) . .
C1 C2 H8 109 . .
C3 C2 H8 109 . .
C1 C2 H7 109 . .
C3 C2 H7 109 . .
H8 C2 H7 107.8 . .
C4 C3 C2 114.0(3) . .
C4 C3 H6 108.8 . .
C2 C3 H6 108.8 . .
C4 C3 H2 108.8 . .
C2 C3 H2 108.8 . .
H6 C3 H2 107.7 . .
C3 C4 H4 109.5 . .
C3 C4 H5 109.5 . .
H4 C4 H5 109.5 . .
C3 C4 H3 109.5 . .
H4 C4 H3 109.5 . .
H5 C4 H3 109.5 . .
C6 C5 P1 110.5(2) . .
C6 C5 H10 109.5 . .
P1 C5 H10 109.5 . .
C6 C5 H11 109.5 . .
P1 C5 H11 109.5 . .
H10 C5 H11 108.1 . .
C7 C6 C5 112.9(3) . .
C7 C6 H12 109 . .
C5 C6 H12 109 . .
C7 C6 H18 109 . .
C5 C6 H18 109 . .
H12 C6 H18 107.8 . .
C6 C7 C8 112.5(3) . .
C6 C7 H13 109.1 . .
C8 C7 H13 109.1 . .
C6 C7 H17 109.1 . .
C8 C7 H17 109.1 . .
H13 C7 H17 107.8 . .
C7 C8 H15 109.5 . .
C7 C8 H16 109.5 . .
H15 C8 H16 109.5 . .
C7 C8 H14 109.5 . .
H15 C8 H14 109.5 . .
H16 C8 H14 109.5 . .
C10 C9 P1 110.6(2) . .
C10 C9 H26 109.5 . .
P1 C9 H26 109.5 . .
C10 C9 H27 109.5 . .
P1 C9 H27 109.5 . .
H26 C9 H27 108.1 . .
C11 C10 C9 114.5(3) . .
C11 C10 H19 108.6 . .
C9 C10 H19 108.6 . .
C11 C10 H20 108.6 . .
C9 C10 H20 108.6 . .
H19 C10 H20 107.6 . .
C10 C11 C12 113.2(3) . .
C10 C11 H25 108.9 . .
C12 C11 H25 108.9 . .
C10 C11 H24 108.9 . .
C12 C11 H24 108.9 . .
H25 C11 H24 107.8 . .
C11 C12 H21 109.5 . .
C11 C12 H22 109.5 . .
H21 C12 H22 109.5 . .
C11 C12 H23 109.5 . .
H21 C12 H23 109.5 . .
H22 C12 H23 109.5 . .
C14 C13 Pt1 177.1(3) . .
C13 C14 C15 175.9(3) . .
C16 C15 C20 117.6(3) . .
C16 C15 C14 120.1(3) . .
C20 C15 C14 122.3(3) . .
C17 C16 C15 121.3(3) . .
C17 C16 H32 119.4 . .
C15 C16 H32 119.4 . .
C16 C17 C18 120.2(3) . .
C16 C17 H31 119.9 . .
C18 C17 H31 119.9 . .
C19 C18 C17 119.5(3) . .
C19 C18 H30 120.3 . .
C17 C18 H30 120.3 . .
C18 C19 C20 120.5(3) . .
C18 C19 H29 119.7 . .
C20 C19 H29 119.7 . .
C19 C20 C15 120.8(3) . .
C19 C20 H28 119.6 . .
C15 C20 H28 119.6 . .
C22 C21 P2 116.3(2) . .
C22 C21 H34 108.2 . .
P2 C21 H34 108.2 . .
C22 C21 H33 108.2 . .
P2 C21 H33 108.2 . .
H34 C21 H33 107.4 . .
C23 C22 C21 115.0(3) . .
C23 C22 H35 108.5 . .
C21 C22 H35 108.5 . .
C23 C22 H36 108.5 . .
C21 C22 H36 108.5 . .
H35 C22 H36 107.5 . .
C24 C23 C22 114.2(3) . .
C24 C23 H37 108.7 . .
C22 C23 H37 108.7 . .
C24 C23 H41 108.7 . .
C22 C23 H41 108.7 . .
H37 C23 H41 107.6 . .
C23 C24 H39 109.5 . .
C23 C24 H40 109.5 . .
H39 C24 H40 109.5 . .
C23 C24 H38 109.5 . .
H39 C24 H38 109.5 . .
H40 C24 H38 109.5 . .
C26A C25 P2 122.0(4) . .
C26B C25 P2 108.5(4) . .
C26A C25 H25A 106.8 . .
P2 C25 H25A 106.8 . .
C26A C25 H25B 106.8 . .
P2 C25 H25B 106.8 . .
H25A C25 H25B 106.7 . .
C25 C26A C27A 112.2(6) . .
C25 C26A H26A 109.2 . .
C27A C26A H26A 109.2 . .
C25 C26A H26B 109.2 . .
C27A C26A H26B 109.2 . .
H26A C26A H26B 107.9 . .
C28A C27A C26A 140.2(10) . .
C28A C27A H27A 102 . .
C26A C27A H27A 102 . .
C28A C27A H27B 102 . .
C26A C27A H27B 102 . .
H27A C27A H27B 104.8 . .
C27A C28A H28A 109.5 . .
C27A C28A H28B 109.5 . .
H28A C28A H28B 109.5 . .
C27A C28A H28C 109.5 . .
H28A C28A H28C 109.5 . .
H28B C28A H28C 109.5 . .
C27B C26B C25 112.2(6) . .
C27B C26B H26C 109.2 . .
C25 C26B H26C 109.2 . .
C27B C26B H26D 109.2 . .
C25 C26B H26D 109.2 . .
H26C C26B H26D 107.9 . .
C28B C27B C26B 136.1(8) . .
C28B C27B H27C 103.1 . .
C26B C27B H27C 103.1 . .
C28B C27B H27D 103.1 . .
C26B C27B H27D 103.1 . .
H27C C27B H27D 105.1 . .
C27B C28B H28D 109.5 . .
C27B C28B H28E 109.5 . .
H28D C28B H28E 109.5 . .
C27B C28B H28F 109.5 . .
H28D C28B H28F 109.5 . .
H28E C28B H28F 109.5 . .
C30 C29 P2 114.3(2) . .
C30 C29 H29A 108.7 . .
P2 C29 H29A 108.7 . .
C30 C29 H29B 108.7 . .
P2 C29 H29B 108.7 . .
H29A C29 H29B 107.6 . .
C31 C30 C29 113.9(3) . .
C31 C30 H55 108.8 . .
C29 C30 H55 108.8 . .
C31 C30 H54 108.8 . .
C29 C30 H54 108.8 . .
H55 C30 H54 107.7 . .
C30 C31 C32 113.4(3) . .
C30 C31 H53 108.9 . .
C32 C31 H53 108.9 . .
C30 C31 H52 108.9 . .
C32 C31 H52 108.9 . .
H53 C31 H52 107.7 . .
C31 C32 H50 109.5 . .
C31 C32 H51 109.5 . .
H50 C32 H51 109.5 . .
C31 C32 H49 109.5 . .
H50 C32 H49 109.5 . .
H51 C32 H49 109.5 . .
C34 C33 Pt2 174.0(3) . .
C33 C34 C35 178.5(3) . .
C36 C35 C40 118.0(3) . .
C36 C35 C34 121.1(3) . .
C40 C35 C34 120.9(3) . .
C37 C36 C35 121.0(3) . .
C37 C36 H61 119.5 . .
C35 C36 H61 119.5 . .
C38 C37 C36 120.3(3) . .
C38 C37 H60 119.8 . .
C36 C37 H60 119.8 . .
C37 C38 C39 119.4(3) . .
C37 C38 H59 120.3 . .
C39 C38 H59 120.3 . .
C40 C39 C38 120.5(3) . .
C40 C39 H58 119.8 . .
C38 C39 H58 119.8 . .
C39 C40 C35 120.7(3) . .
C39 C40 H57 119.7 . .
C35 C40 H57 119.7 . .

loop_
_geom_bond_atom_site_label_1
_geom_bond_atom_site_label_2
_geom_bond_distance
_geom_bond_site_symmetry_2
Pt1 C13 2.007(3) .
Pt1 C13 2.007(3) 2_665
Pt1 P1 2.2978(8) .
Pt1 P1 2.2978(8) 2_665
Pt2 C33 2.006(3) .
Pt2 C33 2.006(3) 2_556
Pt2 P2 2.2935(8) 2_556
Pt2 P2 2.2935(8) .
P1 C9 1.819(3) .
P1 C1 1.825(3) .
P1 C5 1.831(3) .
P2 C25 1.823(4) .
P2 C29 1.828(3) .
P2 C21 1.828(3) .
C1 C2 1.532(4) .
C1 H9 0.99 .
C1 H1 0.99 .
C2 C3 1.533(4) .
C2 H8 0.99 .
C2 H7 0.99 .
C3 C4 1.512(5) .
C3 H6 0.99 .
C3 H2 0.99 .
C4 H4 0.98 .
C4 H5 0.98 .
C4 H3 0.98 .
C5 C6 1.542(4) .
C5 H10 0.99 .
C5 H11 0.99 .
C6 C7 1.520(5) .
C6 H12 0.99 .
C6 H18 0.99 .
C7 C8 1.523(5) .
C7 H13 0.99 .
C7 H17 0.99 .
C8 H15 0.98 .
C8 H16 0.98 .
C8 H14 0.98 .
C9 C10 1.537(4) .
C9 H26 0.99 .
C9 H27 0.99 .
C10 C11 1.521(4) .
C10 H19 0.99 .
C10 H20 0.99 .
C11 C12 1.523(5) .
C11 H25 0.99 .
C11 H24 0.99 .
C12 H21 0.98 .
C12 H22 0.98 .
C12 H23 0.98 .
C13 C14 1.210(4) .
C14 C15 1.439(4) .
C15 C16 1.399(4) .
C15 C20 1.403(4) .
C16 C17 1.383(4) .
C16 H32 0.95 .
C17 C18 1.387(5) .
C17 H31 0.95 .
C18 C19 1.383(5) .
C18 H30 0.95 .
C19 C20 1.387(4) .
C19 H29 0.95 .
C20 H28 0.95 .
C21 C22 1.529(4) .
C21 H34 0.99 .
C21 H33 0.99 .
C22 C23 1.524(4) .
C22 H35 0.99 .
C22 H36 0.99 .
C23 C24 1.514(5) .
C23 H37 0.99 .
C23 H41 0.99 .
C24 H39 0.98 .
C24 H40 0.98 .
C24 H38 0.98 .
C25 C26A 1.393(9) .
C25 C26B 1.666(10) .
C25 H25A 0.99 .
C25 H25B 0.99 .
C26A C27A 1.541(9) .
C26A H26A 0.99 .
C26A H26B 0.99 .
C27A C28A 0.814(8) .
C27A H27A 0.99 .
C27A H27B 0.99 .
C28A H28A 0.98 .
C28A H28B 0.98 .
C28A H28C 0.98 .
C26B C27B 1.559(9) .
C26B H26C 0.99 .
C26B H26D 0.99 .
C27B C28B 1.207(9) .
C27B H27C 0.99 .
C27B H27D 0.99 .
C28B H28D 0.98 .
C28B H28E 0.98 .
C28B H28F 0.98 .
C29 C30 1.534(5) .
C29 H29A 0.99 .
C29 H29B 0.99 .
C30 C31 1.506(5) .
C30 H55 0.99 .
C30 H54 0.99 .
C31 C32 1.512(5) .
C31 H53 0.99 .
C31 H52 0.99 .
C32 H50 0.98 .
C32 H51 0.98 .
C32 H49 0.98 .
C33 C34 1.210(4) .
C34 C35 1.438(4) .
C35 C36 1.400(4) .
C35 C40 1.399(5) .
C36 C37 1.384(5) .
C36 H61 0.95 .
C37 C38 1.384(6) .
C37 H60 0.95 .
C38 C39 1.388(6) .
C38 H59 0.95 .
C39 C40 1.387(5) .
C39 H58 0.95 .
C40 H57 0.95 .

loop_
_geom_torsion_atom_site_label_1
_geom_torsion_atom_site_label_2
_geom_torsion_atom_site_label_3
_geom_torsion_atom_site_label_4
_geom_torsion
C9 P1 C1 C2 -54.9(3)
C5 P1 C1 C2 57.5(3)
Pt1 P1 C1 C2 -178.1(2)
P1 C1 C2 C3 179.9(2)
C1 C2 C3 C4 65.9(4)
C9 P1 C5 C6 -178.1(2)
C1 P1 C5 C6 69.7(3)
Pt1 P1 C5 C6 -57.8(2)
P1 C5 C6 C7 165.4(2)
C5 C6 C7 C8 -179.0(3)
C1 P1 C9 C10 -62.1(3)
C5 P1 C9 C10 -174.1(2)
Pt1 P1 C9 C10 64.9(2)
P1 C9 C10 C11 -159.0(2)
C9 C10 C11 C12 71.3(4)
C20 C15 C16 C17 -0.7(5)
C14 C15 C16 C17 -178.9(3)
C15 C16 C17 C18 1.1(5)
C16 C17 C18 C19 -1.1(5)
C17 C18 C19 C20 0.8(5)
C18 C19 C20 C15 -0.5(5)
C16 C15 C20 C19 0.4(5)
C14 C15 C20 C19 178.6(3)
C25 P2 C21 C22 65.9(3)
C29 P2 C21 C22 174.3(2)
Pt2 P2 C21 C22 -63.6(3)
P2 C21 C22 C23 72.4(3)
C21 C22 C23 C24 64.9(4)
C29 P2 C25 C26A 59.7(5)
C21 P2 C25 C26A 166.4(5)
Pt2 P2 C25 C26A -66.1(5)
C29 P2 C25 C26B 51.7(4)
C21 P2 C25 C26B 158.4(4)
Pt2 P2 C25 C26B -74.2(4)
P2 C25 C26A C27A 171.2(5)
C25 C26A C27A C28A -104.1(17)
P2 C25 C26B C27B -172.9(5)
C25 C26B C27B C28B -123.9(12)
C25 P2 C29 C30 -93.1(3)
C21 P2 C29 C30 159.7(3)
Pt2 P2 C29 C30 36.2(3)
P2 C29 C30 C31 168.9(3)
C29 C30 C31 C32 173.3(3)
C40 C35 C36 C37 0.1(5)
C34 C35 C36 C37 -178.7(3)
C35 C36 C37 C38 -0.6(5)
C36 C37 C38 C39 0.6(5)
C37 C38 C39 C40 0.0(5)
C38 C39 C40 C35 -0.6(5)
C36 C35 C40 C39 0.5(5)
C34 C35 C40 C39 179.3(3)
